data_7013321
loop_
_publ_author_name
'Carey, David T.'
'Mair, Francis S.'
'Pritchard, Robin G.'
'Warren, John E.'
'Woods, Rebecca J.'

_publ_section_title
;
 Borane and alane reductions of bulky N,N?-diaryl-1,3-diimines:
 structural characterization of products and intermediates in the
 diastereoselective synthesis of 1,3-diaminesElectronic supplementary
 information (ESI) available: preparative and characterization details;
 substructure of 5. See http://www.rsc.org/suppdata/dt/b3/b306401h/
;
_journal_issue 19
_journal_name_full 'Dalton Transactions'
_journal_page_first 3792
_journal_paper_doi 10.1039/b306401h
_journal_year 2003
_chemical_compound_source 'synthesis as described'
_chemical_formula_moiety 'C25 H38 N2'
_chemical_formula_sum 'C25 H38 N2'
_chemical_formula_weight 366.57
_space_group_IT_number 14
_symmetry_cell_setting monoclinic
_symmetry_Int_Tables_number 14
_symmetry_space_group_name_Hall '-P 2yn'
_symmetry_space_group_name_H-M 'P 1 21/n 1'
_atom_sites_solution_hydrogens geom
_atom_sites_solution_primary direct
_atom_sites_solution_secondary difmap
_audit_conform_dict_location ftp://ftp.iucr.org/pub/cif_core.dic
_audit_conform_dict_name cif_core.dic
_audit_conform_dict_version 2.2
_audit_creation_date 2003-07-28T09:43:19-00:00
_audit_creation_method 'WinGX routine CIF_UPDATE'
_cell_angle_alpha 90
_cell_angle_beta 109.31(3)
_cell_angle_gamma 90
_cell_formula_units_Z 4
_cell_length_a 13.111(2)
_cell_length_b 11.650(3)
_cell_length_c 15.729(3)
_cell_measurement_reflns_used 25
_cell_measurement_temperature 203(2)
_cell_measurement_theta_max 23.7
_cell_measurement_theta_min 13.2
_cell_measurement_wavelength 0.71073
_cell_volume 2267.3(9)
_computing_cell_refinement 'CAD4 Express (Enraf Nonius, 1994)'
_computing_data_collection 'CAD4 Express (Enraf Nonius, 1994)'
_computing_data_reduction 'XCAD4 (Harms & Wocadlo, 1995)'
_computing_molecular_graphics 'Ortep-3 for Windows (Farrugia, 1997)'
_computing_publication_material 'WinGX publication routines (Farrugia, 1999)'
_computing_structure_refinement 'SHELXL-97 (Sheldrick, 1997)'
_computing_structure_solution 'SHELXS-97 (Sheldrick, 1997)'
_diffrn_ambient_temperature 203(2)
_diffrn_detector 'scintillation LiI'
_diffrn_detector_dtime 1.195
_diffrn_measured_fraction_theta_full 0.991
_diffrn_measured_fraction_theta_max 0.991
_diffrn_measurement_device '\k-geometry diffractometer'
_diffrn_measurement_device_type 'Enraf Nonius CAD4'
_diffrn_measurement_method 'non-profiled omega scans'
_diffrn_orient_matrix_type
;
x-axis points to radiation source
the matrix is specified in reciprocal space
;
_diffrn_orient_matrix_UB_11 -0.39845E-1
_diffrn_orient_matrix_UB_12 -0.1165E-2
_diffrn_orient_matrix_UB_13 -0.66241E-1
_diffrn_orient_matrix_UB_21 0.42127E-1
_diffrn_orient_matrix_UB_22 0.68523E-1
_diffrn_orient_matrix_UB_23 -0.7895E-2
_diffrn_orient_matrix_UB_31 0.56313E-1
_diffrn_orient_matrix_UB_32 -0.05177
_diffrn_orient_matrix_UB_33 -0.9048E-2
_diffrn_radiation_monochromator graphite
_diffrn_radiation_probe x-ray
_diffrn_radiation_type MoK\a
_diffrn_radiation_wavelength 0.71073
_diffrn_reflns_av_R_equivalents 0.2799
_diffrn_reflns_av_unetI/netI 0.1959
_diffrn_reflns_limit_h_max 15
_diffrn_reflns_limit_h_min -15
_diffrn_reflns_limit_k_max 13
_diffrn_reflns_limit_k_min 0
_diffrn_reflns_limit_l_max 18
_diffrn_reflns_limit_l_min -18
_diffrn_reflns_number 12063
_diffrn_reflns_theta_full 24.99
_diffrn_reflns_theta_max 24.99
_diffrn_reflns_theta_min 2.22
_diffrn_source 'Enraf Nonius FR590'
_diffrn_standards_decay_% 6
_diffrn_standards_interval_time 60
_diffrn_standards_number 3
_exptl_absorpt_coefficient_mu 0.062
_exptl_absorpt_correction_type none
_exptl_crystal_colour colourless
_exptl_crystal_density_diffrn 1.074
_exptl_crystal_density_method 'not measured'
_exptl_crystal_description prism
_exptl_crystal_F_000 808
_exptl_crystal_size_max 0.35
_exptl_crystal_size_mid 0.2
_exptl_crystal_size_min 0.2
_refine_diff_density_max 0.324
_refine_diff_density_min -0.277
_refine_diff_density_rms 0.076
_refine_ls_extinction_coef 0.004(3)
_refine_ls_extinction_expression Fc^*^=kFc[1+0.001xFc^2^\l^3^/sin(2\q)]^-1/4^
_refine_ls_extinction_method SHELXL
_refine_ls_goodness_of_fit_ref 0.998
_refine_ls_hydrogen_treatment mixed
_refine_ls_matrix_type full
_refine_ls_number_parameters 253
_refine_ls_number_reflns 3954
_refine_ls_number_restraints 0
_refine_ls_restrained_S_all 0.998
_refine_ls_R_factor_all 0.1935
_refine_ls_R_factor_gt 0.1074
_refine_ls_shift/su_max 0
_refine_ls_shift/su_mean 0
_refine_ls_structure_factor_coef Fsqd
_refine_ls_weighting_details 'calc w=1/[\s^2^(Fo^2^)+(0.1448P)^2^+0.0000P] where P=(Fo^2^+2Fc^2^)/3'
_refine_ls_weighting_scheme calc
_refine_ls_wR_factor_gt 0.2531
_refine_ls_wR_factor_ref 0.3275
_reflns_number_gt 1849
_reflns_number_total 3954
_reflns_threshold_expression >2sigma(I)
_cod_data_source_file b306401h.txt
_cod_data_source_block 3b
_cod_original_cell_volume 2267.4(8)
_cod_database_code 7013321
_diffrn_standards_decay_corr_max 1.156
_diffrn_standards_decay_corr_min 0.996

loop_
_symmetry_equiv_pos_as_xyz
'x, y, z'
'-x+1/2, y+1/2, -z+1/2'
'-x, -y, -z'
'x-1/2, -y-1/2, z-1/2'

loop_
_atom_site_label
_atom_site_type_symbol
_atom_site_fract_x
_atom_site_fract_y
_atom_site_fract_z
_atom_site_U_iso_or_equiv
_atom_site_adp_type
_atom_site_occupancy
_atom_site_symmetry_multiplicity
_atom_site_calc_flag
_atom_site_refinement_flags
_atom_site_disorder_assembly
_atom_site_disorder_group
C1 C 0.5653(5) 0.6852(6) 0.2218(4) 0.0767(19) Uani 1 1 d . . .
H1A H 0.5084 0.7354 0.1838 0.115 Uiso 1 1 calc R . .
H1B H 0.5928 0.6362 0.1836 0.115 Uiso 1 1 calc R . .
H1C H 0.6244 0.7322 0.2607 0.115 Uiso 1 1 calc R . .
C2 C 0.5189(4) 0.6098(4) 0.2804(3) 0.0437(12) Uani 1 1 d . . .
H2 H 0.496 0.6633 0.3205 0.052 Uiso 1 1 calc R . .
C3 C 0.6005(4) 0.5260(4) 0.3429(3) 0.0391(11) Uani 1 1 d . . .
C4 C 0.6420(4) 0.4352(4) 0.2910(3) 0.0462(12) Uani 1 1 d . . .
H4 H 0.6621 0.4771 0.2433 0.055 Uiso 1 1 calc R . .
C5 C 0.7409(5) 0.3719(6) 0.3470(5) 0.091(2) Uani 1 1 d . . .
H5A H 0.762 0.3161 0.3092 0.136 Uiso 1 1 calc R . .
H5B H 0.7253 0.3316 0.396 0.136 Uiso 1 1 calc R . .
H5C H 0.8 0.4265 0.3723 0.136 Uiso 1 1 calc R . .
C6 C 0.6958(4) 0.5973(5) 0.3995(3) 0.0561(14) Uani 1 1 d . . .
H6A H 0.7305 0.6343 0.3602 0.084 Uiso 1 1 calc R . .
H6B H 0.7481 0.5475 0.4427 0.084 Uiso 1 1 calc R . .
H6C H 0.6703 0.6562 0.4322 0.084 Uiso 1 1 calc R . .
C7 C 0.5482(5) 0.4705(4) 0.4062(3) 0.0535(14) Uani 1 1 d . . .
H7A H 0.4866 0.4235 0.3711 0.08 Uiso 1 1 calc R . .
H7B H 0.5231 0.5304 0.4382 0.08 Uiso 1 1 calc R . .
H7C H 0.6012 0.4218 0.4498 0.08 Uiso 1 1 calc R . .
C8 C 0.5555(4) 0.2927(4) 0.1685(3) 0.0426(12) Uani 1 1 d . . .
C9 C 0.5001(4) 0.1879(4) 0.1475(3) 0.0420(12) Uani 1 1 d . . .
C10 C 0.4904(4) 0.1359(4) 0.0661(3) 0.0504(13) Uani 1 1 d . . .
H10 H 0.4517 0.0657 0.051 0.061 Uiso 1 1 calc R . .
C11 C 0.5356(4) 0.1838(4) 0.0059(3) 0.0502(14) Uani 1 1 d . . .
H11 H 0.5276 0.1469 -0.0499 0.06 Uiso 1 1 calc R . .
C12 C 0.5920(4) 0.2848(4) 0.0279(3) 0.0512(13) Uani 1 1 d . . .
H12 H 0.6241 0.3176 -0.0125 0.061 Uiso 1 1 calc R . .
C13 C 0.6023(4) 0.3387(4) 0.1077(3) 0.0485(13) Uani 1 1 d . . .
H13 H 0.6419 0.4085 0.1221 0.058 Uiso 1 1 calc R . .
C14 C 0.4543(5) 0.1310(4) 0.2133(4) 0.0569(14) Uani 1 1 d . . .
H14 H 0.4302 0.1938 0.2456 0.068 Uiso 1 1 calc R . .
C15 C 0.3569(5) 0.0561(5) 0.1696(4) 0.0763(19) Uani 1 1 d . . .
H15A H 0.3321 0.022 0.2163 0.114 Uiso 1 1 calc R . .
H15B H 0.3766 -0.005 0.1351 0.114 Uiso 1 1 calc R . .
H15C H 0.2988 0.1028 0.129 0.114 Uiso 1 1 calc R . .
C16 C 0.5425(6) 0.0645(6) 0.2840(4) 0.088(2) Uani 1 1 d . . .
H16A H 0.5119 0.0283 0.3264 0.132 Uiso 1 1 calc R . .
H16B H 0.6004 0.1173 0.3167 0.132 Uiso 1 1 calc R . .
H16C H 0.5719 0.0052 0.2544 0.132 Uiso 1 1 calc R . .
C17 C 0.3272(4) 0.6043(4) 0.1794(3) 0.0428(12) Uani 1 1 d . . .
C18 C 0.2445(4) 0.5428(4) 0.1142(3) 0.0394(11) Uani 1 1 d . . .
C19 C 0.1492(4) 0.5997(4) 0.0684(3) 0.0479(13) Uani 1 1 d . . .
H19 H 0.0935 0.5592 0.0243 0.058 Uiso 1 1 calc R . .
C20 C 0.1327(4) 0.7140(4) 0.0850(4) 0.0540(14) Uani 1 1 d . . .
H20 H 0.0667 0.751 0.0526 0.065 Uiso 1 1 calc R . .
C21 C 0.2120(4) 0.7724(4) 0.1480(4) 0.0547(14) Uani 1 1 d . . .
H21 H 0.201 0.8503 0.1606 0.066 Uiso 1 1 calc R . .
C22 C 0.3080(4) 0.7195(4) 0.1936(4) 0.0505(13) Uani 1 1 d . . .
H22 H 0.3631 0.7625 0.2361 0.061 Uiso 1 1 calc R . .
C23 C 0.2611(4) 0.4197(4) 0.0922(3) 0.0454(12) Uani 1 1 d . . .
H23 H 0.3109 0.3834 0.1482 0.055 Uiso 1 1 calc R . .
C24 C 0.3160(4) 0.4143(5) 0.0207(4) 0.0580(14) Uani 1 1 d . . .
H24A H 0.3257 0.334 0.0067 0.087 Uiso 1 1 calc R . .
H24B H 0.3867 0.4521 0.0434 0.087 Uiso 1 1 calc R . .
H24C H 0.2709 0.4535 -0.0339 0.087 Uiso 1 1 calc R . .
C25 C 0.1567(4) 0.3509(4) 0.0633(4) 0.0624(16) Uani 1 1 d . . .
H25A H 0.1717 0.2721 0.0491 0.094 Uiso 1 1 calc R . .
H25B H 0.1051 0.3864 0.0098 0.094 Uiso 1 1 calc R . .
H25C H 0.1261 0.3499 0.1123 0.094 Uiso 1 1 calc R . .
N1 N 0.4218(3) 0.5508(4) 0.2256(3) 0.0466(11) Uani 1 1 d . . .
N2 N 0.5556(3) 0.3540(3) 0.2444(3) 0.0427(10) Uani 1 1 d . . .
H1 H 0.432(4) 0.481(5) 0.205(4) 0.062(16) Uiso 1 1 d . . .
H2B H 0.549(5) 0.305(7) 0.287(5) 0.10(2) Uiso 1 1 d . . .

loop_
_atom_site_aniso_label
_atom_site_aniso_U_11
_atom_site_aniso_U_22
_atom_site_aniso_U_33
_atom_site_aniso_U_23
_atom_site_aniso_U_13
_atom_site_aniso_U_12
C1 0.081(4) 0.072(4) 0.071(4) 0.033(4) 0.017(3) -0.015(3)
C2 0.055(3) 0.035(2) 0.039(2) -0.001(2) 0.012(2) -0.011(2)
C3 0.043(3) 0.038(2) 0.033(2) -0.003(2) 0.007(2) -0.003(2)
C4 0.046(3) 0.049(3) 0.042(3) -0.008(2) 0.014(2) -0.004(2)
C5 0.065(4) 0.092(5) 0.097(5) -0.033(4) 0.003(4) 0.027(4)
C6 0.056(3) 0.057(3) 0.044(3) -0.010(3) 0.001(2) -0.011(3)
C7 0.077(4) 0.042(3) 0.040(3) 0.000(2) 0.017(3) -0.008(3)
C8 0.061(3) 0.032(2) 0.031(2) -0.001(2) 0.009(2) 0.006(2)
C9 0.053(3) 0.029(2) 0.040(3) -0.004(2) 0.011(2) 0.005(2)
C10 0.073(3) 0.032(2) 0.043(3) -0.002(2) 0.014(3) 0.009(2)
C11 0.081(4) 0.033(3) 0.030(2) -0.001(2) 0.009(2) 0.015(3)
C12 0.080(4) 0.039(3) 0.036(3) 0.001(2) 0.022(3) 0.007(3)
C13 0.064(3) 0.033(3) 0.049(3) -0.001(2) 0.020(3) 0.001(2)
C14 0.084(4) 0.037(3) 0.051(3) -0.010(3) 0.024(3) -0.002(3)
C15 0.098(5) 0.046(3) 0.091(5) -0.021(3) 0.040(4) -0.017(3)
C16 0.118(6) 0.075(4) 0.066(4) 0.030(4) 0.022(4) -0.001(4)
C17 0.049(3) 0.034(2) 0.043(3) -0.005(2) 0.013(2) -0.001(2)
C18 0.045(3) 0.029(2) 0.043(2) -0.004(2) 0.013(2) -0.003(2)
C19 0.040(3) 0.041(3) 0.055(3) -0.005(2) 0.005(2) -0.003(2)
C20 0.054(3) 0.038(3) 0.067(3) 0.009(3) 0.016(3) 0.007(3)
C21 0.063(3) 0.027(2) 0.070(4) -0.003(3) 0.018(3) 0.003(3)
C22 0.057(3) 0.030(2) 0.059(3) -0.009(2) 0.012(2) 0.000(2)
C23 0.051(3) 0.035(3) 0.039(3) -0.005(2) -0.001(2) -0.002(2)
C24 0.065(3) 0.043(3) 0.061(3) -0.008(3) 0.015(3) 0.006(3)
C25 0.061(3) 0.035(3) 0.076(4) -0.007(3) 0.002(3) -0.007(3)
N1 0.042(2) 0.032(2) 0.055(3) -0.013(2) 0.001(2) 0.0011(18)
N2 0.057(3) 0.033(2) 0.037(2) -0.0081(18) 0.0136(19) -0.0041(19)

loop_
_atom_type_symbol
_atom_type_description
_atom_type_scat_dispersion_real
_atom_type_scat_dispersion_imag
_atom_type_scat_source
C C 0.0033 0.0016 'International Tables Vol C Tables 4.2.6.8 and 6.1.1.4'
H H 0 0 'International Tables Vol C Tables 4.2.6.8 and 6.1.1.4'
N N 0.0061 0.0033 'International Tables Vol C Tables 4.2.6.8 and 6.1.1.4'

loop_
_geom_angle_atom_site_label_1
_geom_angle_atom_site_label_2
_geom_angle_atom_site_label_3
_geom_angle
_geom_angle_site_symmetry_1
_geom_angle_site_symmetry_3
_geom_angle_publ_flag
C2 C1 H1A 109.5 . . ?
C2 C1 H1B 109.5 . . ?
H1A C1 H1B 109.5 . . ?
C2 C1 H1C 109.5 . . ?
H1A C1 H1C 109.5 . . ?
H1B C1 H1C 109.5 . . ?
N1 C2 C1 111.0(4) . . ?
N1 C2 C3 111.5(4) . . ?
C1 C2 C3 114.6(4) . . ?
N1 C2 H2 106.4 . . ?
C1 C2 H2 106.4 . . ?
C3 C2 H2 106.4 . . ?
C6 C3 C7 108.0(4) . . ?
C6 C3 C4 108.7(4) . . ?
C7 C3 C4 111.6(4) . . ?
C6 C3 C2 106.9(4) . . ?
C7 C3 C2 108.5(4) . . ?
C4 C3 C2 113.0(3) . . ?
N2 C4 C5 110.5(5) . . ?
N2 C4 C3 110.9(4) . . ?
C5 C4 C3 114.6(4) . . ?
N2 C4 H4 106.8 . . ?
C5 C4 H4 106.8 . . ?
C3 C4 H4 106.8 . . ?
C4 C5 H5A 109.5 . . ?
C4 C5 H5B 109.5 . . ?
H5A C5 H5B 109.5 . . ?
C4 C5 H5C 109.5 . . ?
H5A C5 H5C 109.5 . . ?
H5B C5 H5C 109.5 . . ?
C3 C6 H6A 109.5 . . ?
C3 C6 H6B 109.5 . . ?
H6A C6 H6B 109.5 . . ?
C3 C6 H6C 109.5 . . ?
H6A C6 H6C 109.5 . . ?
H6B C6 H6C 109.5 . . ?
C3 C7 H7A 109.5 . . ?
C3 C7 H7B 109.5 . . ?
H7A C7 H7B 109.5 . . ?
C3 C7 H7C 109.5 . . ?
H7A C7 H7C 109.5 . . ?
H7B C7 H7C 109.5 . . ?
N2 C8 C13 120.8(4) . . ?
N2 C8 C9 120.1(4) . . ?
C13 C8 C9 118.8(4) . . ?
C10 C9 C8 118.7(5) . . ?
C10 C9 C14 120.4(4) . . ?
C8 C9 C14 120.9(4) . . ?
C9 C10 C11 121.7(5) . . ?
C9 C10 H10 119.1 . . ?
C11 C10 H10 119.1 . . ?
C12 C11 C10 119.2(4) . . ?
C12 C11 H11 120.4 . . ?
C10 C11 H11 120.4 . . ?
C13 C12 C11 120.4(5) . . ?
C13 C12 H12 119.8 . . ?
C11 C12 H12 119.8 . . ?
C12 C13 C8 121.1(5) . . ?
C12 C13 H13 119.5 . . ?
C8 C13 H13 119.5 . . ?
C9 C14 C15 114.2(4) . . ?
C9 C14 C16 110.2(5) . . ?
C15 C14 C16 111.2(5) . . ?
C9 C14 H14 107 . . ?
C15 C14 H14 107 . . ?
C16 C14 H14 107 . . ?
C14 C15 H15A 109.5 . . ?
C14 C15 H15B 109.5 . . ?
H15A C15 H15B 109.5 . . ?
C14 C15 H15C 109.5 . . ?
H15A C15 H15C 109.5 . . ?
H15B C15 H15C 109.5 . . ?
C14 C16 H16A 109.5 . . ?
C14 C16 H16B 109.5 . . ?
H16A C16 H16B 109.5 . . ?
C14 C16 H16C 109.5 . . ?
H16A C16 H16C 109.5 . . ?
H16B C16 H16C 109.5 . . ?
N1 C17 C22 122.3(4) . . ?
N1 C17 C18 120.0(4) . . ?
C22 C17 C18 117.7(4) . . ?
C19 C18 C17 118.5(4) . . ?
C19 C18 C23 120.6(4) . . ?
C17 C18 C23 120.8(4) . . ?
C18 C19 C20 122.1(5) . . ?
C18 C19 H19 119 . . ?
C20 C19 H19 119 . . ?
C21 C20 C19 119.2(5) . . ?
C21 C20 H20 120.4 . . ?
C19 C20 H20 120.4 . . ?
C20 C21 C22 120.3(5) . . ?
C20 C21 H21 119.8 . . ?
C22 C21 H21 119.8 . . ?
C21 C22 C17 122.1(5) . . ?
C21 C22 H22 118.9 . . ?
C17 C22 H22 118.9 . . ?
C18 C23 C25 112.7(4) . . ?
C18 C23 C24 110.3(4) . . ?
C25 C23 C24 110.8(4) . . ?
C18 C23 H23 107.6 . . ?
C25 C23 H23 107.6 . . ?
C24 C23 H23 107.6 . . ?
C23 C24 H24A 109.5 . . ?
C23 C24 H24B 109.5 . . ?
H24A C24 H24B 109.5 . . ?
C23 C24 H24C 109.5 . . ?
H24A C24 H24C 109.5 . . ?
H24B C24 H24C 109.5 . . ?
C23 C25 H25A 109.5 . . ?
C23 C25 H25B 109.5 . . ?
H25A C25 H25B 109.5 . . ?
C23 C25 H25C 109.5 . . ?
H25A C25 H25C 109.5 . . ?
H25B C25 H25C 109.5 . . ?
C17 N1 C2 124.4(4) . . ?
C17 N1 H1 116(3) . . ?
C2 N1 H1 116(3) . . ?
C8 N2 C4 122.6(4) . . ?
C8 N2 H2B 110(5) . . ?
C4 N2 H2B 106(4) . . ?

loop_
_geom_bond_atom_site_label_1
_geom_bond_atom_site_label_2
_geom_bond_distance
_geom_bond_site_symmetry_2
_geom_bond_publ_flag
C1 C2 1.536(7) . ?
C1 H1A 0.98 . ?
C1 H1B 0.98 . ?
C1 H1C 0.98 . ?
C2 N1 1.452(6) . ?
C2 C3 1.540(6) . ?
C2 H2 1 . ?
C3 C6 1.520(6) . ?
C3 C7 1.527(6) . ?
C3 C4 1.540(6) . ?
C4 N2 1.473(6) . ?
C4 C5 1.498(7) . ?
C4 H4 1 . ?
C5 H5A 0.98 . ?
C5 H5B 0.98 . ?
C5 H5C 0.98 . ?
C6 H6A 0.98 . ?
C6 H6B 0.98 . ?
C6 H6C 0.98 . ?
C7 H7A 0.98 . ?
C7 H7B 0.98 . ?
C7 H7C 0.98 . ?
C8 N2 1.392(6) . ?
C8 C13 1.403(6) . ?
C8 C9 1.403(7) . ?
C9 C10 1.383(6) . ?
C9 C14 1.510(7) . ?
C10 C11 1.391(7) . ?
C10 H10 0.95 . ?
C11 C12 1.372(7) . ?
C11 H11 0.95 . ?
C12 C13 1.370(6) . ?
C12 H12 0.95 . ?
C13 H13 0.95 . ?
C14 C15 1.512(8) . ?
C14 C16 1.525(8) . ?
C14 H14 1 . ?
C15 H15A 0.98 . ?
C15 H15B 0.98 . ?
C15 H15C 0.98 . ?
C16 H16A 0.98 . ?
C16 H16B 0.98 . ?
C16 H16C 0.98 . ?
C17 N1 1.363(6) . ?
C17 C22 1.397(6) . ?
C17 C18 1.416(6) . ?
C18 C19 1.387(6) . ?
C18 C23 1.508(6) . ?
C19 C20 1.388(7) . ?
C19 H19 0.95 . ?
C20 C21 1.359(7) . ?
C20 H20 0.95 . ?
C21 C22 1.371(7) . ?
C21 H21 0.95 . ?
C22 H22 0.95 . ?
C23 C25 1.520(7) . ?
C23 C24 1.524(7) . ?
C23 H23 1 . ?
C24 H24A 0.98 . ?
C24 H24B 0.98 . ?
C24 H24C 0.98 . ?
C25 H25A 0.98 . ?
C25 H25B 0.98 . ?
C25 H25C 0.98 . ?
N1 H1 0.91(6) . ?
N2 H2B 0.90(7) . ?

loop_
_geom_torsion_atom_site_label_1
_geom_torsion_atom_site_label_2
_geom_torsion_atom_site_label_3
_geom_torsion_atom_site_label_4
_geom_torsion
_geom_torsion_site_symmetry_1
_geom_torsion_site_symmetry_2
_geom_torsion_site_symmetry_3
_geom_torsion_site_symmetry_4
_geom_torsion_publ_flag
N1 C2 C3 C6 -177.5(4) . . . . ?
C1 C2 C3 C6 55.4(5) . . . . ?
N1 C2 C3 C7 -61.3(5) . . . . ?
C1 C2 C3 C7 171.6(4) . . . . ?
N1 C2 C3 C4 63.1(5) . . . . ?
C1 C2 C3 C4 -64.0(5) . . . . ?
C6 C3 C4 N2 172.5(4) . . . . ?
C7 C3 C4 N2 53.5(5) . . . . ?
C2 C3 C4 N2 -69.1(5) . . . . ?
C6 C3 C4 C5 46.6(6) . . . . ?
C7 C3 C4 C5 -72.3(6) . . . . ?
C2 C3 C4 C5 165.1(5) . . . . ?
N2 C8 C9 C10 172.2(4) . . . . ?
C13 C8 C9 C10 -2.3(7) . . . . ?
N2 C8 C9 C14 -9.3(7) . . . . ?
C13 C8 C9 C14 176.2(4) . . . . ?
C8 C9 C10 C11 1.2(7) . . . . ?
C14 C9 C10 C11 -177.3(5) . . . . ?
C9 C10 C11 C12 0.4(7) . . . . ?
C10 C11 C12 C13 -0.9(7) . . . . ?
C11 C12 C13 C8 -0.3(8) . . . . ?
N2 C8 C13 C12 -172.6(5) . . . . ?
C9 C8 C13 C12 1.9(7) . . . . ?
C10 C9 C14 C15 -29.3(7) . . . . ?
C8 C9 C14 C15 152.2(5) . . . . ?
C10 C9 C14 C16 96.7(6) . . . . ?
C8 C9 C14 C16 -81.8(6) . . . . ?
N1 C17 C18 C19 180.0(4) . . . . ?
C22 C17 C18 C19 -0.2(7) . . . . ?
N1 C17 C18 C23 -2.5(7) . . . . ?
C22 C17 C18 C23 177.3(5) . . . . ?
C17 C18 C19 C20 -0.4(7) . . . . ?
C23 C18 C19 C20 -177.9(5) . . . . ?
C18 C19 C20 C21 -0.1(8) . . . . ?
C19 C20 C21 C22 1.1(8) . . . . ?
C20 C21 C22 C17 -1.8(8) . . . . ?
N1 C17 C22 C21 -178.9(5) . . . . ?
C18 C17 C22 C21 1.3(7) . . . . ?
C19 C18 C23 C25 -32.8(6) . . . . ?
C17 C18 C23 C25 149.7(4) . . . . ?
C19 C18 C23 C24 91.7(5) . . . . ?
C17 C18 C23 C24 -85.8(5) . . . . ?
C22 C17 N1 C2 -12.3(7) . . . . ?
C18 C17 N1 C2 167.5(4) . . . . ?
C1 C2 N1 C17 -66.1(6) . . . . ?
C3 C2 N1 C17 164.8(4) . . . . ?
C13 C8 N2 C4 -30.8(7) . . . . ?
C9 C8 N2 C4 154.8(4) . . . . ?
C5 C4 N2 C8 -76.6(6) . . . . ?
C3 C4 N2 C8 155.3(4) . . . . ?
